data_4330269
loop_
_publ_author_name
'Jian Luo'
'Wei-Sheng Li'
'Peng Xu'
'Li-Yi Zhang'
'Zhong-Ning Chen'

_publ_section_title
;
 Zn2+Responsive Bimodal Magnetic Resonance Imaging and Fluorescent Imaging
 Probe Based on a Gadolinium(III) Complex
;
_journal_name_full 'Inorganic Chemistry'
_journal_page_first 9508
_journal_page_last 9516
_journal_paper_doi 10.1021/ic301308z
_journal_volume 51
_journal_year 2012
_chemical_formula_sum 'C31 H50 Gd N7 O17 S Zn'
_chemical_formula_weight 1047.46
_chemical_name_systematic
; 
 ? 
;
_space_group_IT_number 2
_symmetry_cell_setting triclinic
_symmetry_space_group_name_Hall '-P 1'
_symmetry_space_group_name_H-M 'P -1'
_atom_sites_solution_hydrogens geom
_atom_sites_solution_primary direct
_atom_sites_solution_secondary difmap
_audit_creation_method SHELXL-97
_cell_angle_alpha 70.941(6)
_cell_angle_beta 76.769(6)
_cell_angle_gamma 64.777(5)
_cell_formula_units_Z 2
_cell_length_a 11.156(0)
_cell_length_b 12.17940(10)
_cell_length_c 17.03590(10)
_cell_measurement_temperature 293(2)
_cell_volume 1968.31(10)
_computing_structure_refinement 'SHELXL-97 (Sheldrick, 1997)'
_computing_structure_solution 'SHELXS-97 (Sheldrick, 1990)'
_diffrn_ambient_temperature 293(2)
_diffrn_measured_fraction_theta_full 0.944
_diffrn_measured_fraction_theta_max 0.944
_diffrn_radiation_monochromator graphite
_diffrn_radiation_source 'fine-focus sealed tube'
_diffrn_radiation_type MoK\a
_diffrn_radiation_wavelength 0.71073
_diffrn_reflns_av_R_equivalents 0.0248
_diffrn_reflns_av_sigmaI/netI 0.0356
_diffrn_reflns_limit_h_max 14
_diffrn_reflns_limit_h_min -14
_diffrn_reflns_limit_k_max 15
_diffrn_reflns_limit_k_min -15
_diffrn_reflns_limit_l_max 22
_diffrn_reflns_limit_l_min -21
_diffrn_reflns_number 17503
_diffrn_reflns_theta_full 27.50
_diffrn_reflns_theta_max 27.50
_diffrn_reflns_theta_min 2.03
_exptl_absorpt_coefficient_mu 2.415
_exptl_absorpt_correction_T_max 0.647
_exptl_absorpt_correction_T_min 0.586
_exptl_absorpt_correction_type multi-scan
_exptl_crystal_colour Colorless
_exptl_crystal_density_diffrn 1.767
_exptl_crystal_description Prism
_exptl_crystal_F_000 1062
_exptl_crystal_size_max 0.25
_exptl_crystal_size_mid 0.20
_exptl_crystal_size_min 0.18
_refine_diff_density_max 0.932
_refine_diff_density_min -0.705
_refine_diff_density_rms 0.098
_refine_ls_extinction_method none
_refine_ls_goodness_of_fit_ref 1.066
_refine_ls_hydrogen_treatment mixed
_refine_ls_matrix_type full
_refine_ls_number_parameters 523
_refine_ls_number_reflns 8546
_refine_ls_number_restraints 6
_refine_ls_restrained_S_all 1.078
_refine_ls_R_factor_all 0.0382
_refine_ls_R_factor_gt 0.0336
_refine_ls_shift/su_max 0.002
_refine_ls_shift/su_mean 0.000
_refine_ls_structure_factor_coef Fsqd
_refine_ls_weighting_details 'calc w=1/[\s^2^(Fo^2^)+(0.0419P)^2^+2.3429P] where P=(Fo^2^+2Fc^2^)/3'
_refine_ls_weighting_scheme calc
_refine_ls_wR_factor_gt 0.0827
_refine_ls_wR_factor_ref 0.0855
_reflns_number_gt 7801
_reflns_number_total 8546
_reflns_threshold_expression >2sigma(I)
_cod_data_source_file ic301308z_si_002.cif
_cod_data_source_block GdLZn
_cod_original_cell_volume 1968.32(8)
_cod_database_code 4330269

loop_
_symmetry_equiv_pos_as_xyz
'x, y, z'
'-x, -y, -z'

loop_
_atom_site_label
_atom_site_type_symbol
_atom_site_fract_x
_atom_site_fract_y
_atom_site_fract_z
_atom_site_U_iso_or_equiv
_atom_site_adp_type
_atom_site_occupancy
_atom_site_symmetry_multiplicity
_atom_site_calc_flag
_atom_site_refinement_flags
Gd1 Gd -0.160769(15) 0.537575(15) -0.184235(10) 0.02375(6) Uani 1 1 d .
Zn2 Zn 0.35074(4) 0.26970(4) -0.23810(3) 0.03193(11) Uani 1 1 d .
S1 S 0.37595(9) 0.29522(9) -0.43267(6) 0.0343(2) Uani 1 1 d .
O1 O -0.0546(3) 0.6760(3) -0.19802(19) 0.0419(7) Uani 1 1 d .
O2 O 0.1063(4) 0.7441(4) -0.2659(3) 0.0815(13) Uani 1 1 d .
O3 O -0.2884(3) 0.6201(3) -0.06907(17) 0.0380(6) Uani 1 1 d .
O4 O -0.3747(4) 0.7894(3) -0.0191(2) 0.0617(10) Uani 1 1 d .
O5 O -0.1786(3) 0.3485(3) -0.09574(18) 0.0396(6) Uani 1 1 d .
O6 O -0.3096(4) 0.2707(4) 0.0063(2) 0.0754(12) Uani 1 1 d .
O7 O 0.0544(2) 0.4023(2) -0.22468(16) 0.0323(6) Uani 1 1 d .
O8 O -0.0111(3) 0.4513(3) -0.07125(19) 0.0445(7) Uani 1 1 d .
O9 O 0.2596(3) 0.4102(3) -0.43431(19) 0.0442(7) Uani 1 1 d .
O10 O 0.4532(3) 0.2841(3) -0.51281(18) 0.0489(8) Uani 1 1 d .
O11 O 0.2740(4) 0.2223(4) -0.1106(2) 0.0675(11) Uani 1 1 d .
O12 O 0.3272(3) 0.4399(3) -0.2337(2) 0.0470(7) Uani 1 1 d .
O13 O 0.1110(9) -0.0994(10) -0.0926(6) 0.228(4) Uani 1 1 d U
O14 O 0.0093(10) 0.7361(6) -0.0732(4) 0.195(4) Uani 1 1 d .
O15 O 0.0597(6) 0.1350(6) -0.0714(5) 0.161(3) Uani 1 1 d .
O16 O 0.3589(9) 0.5873(7) -0.3836(4) 0.167(3) Uani 1 1 d .
O17 O 0.2294(4) 0.5115(3) -0.0932(2) 0.0623(10) Uani 1 1 d .
N1 N -0.1358(3) 0.6894(3) -0.3376(2) 0.0342(7) Uani 1 1 d .
N2 N -0.3768(3) 0.7513(3) -0.21886(19) 0.0305(7) Uani 1 1 d .
N3 N -0.3757(3) 0.4997(3) -0.1916(2) 0.0305(7) Uani 1 1 d .
N4 N -0.1343(3) 0.4388(3) -0.31179(18) 0.0269(6) Uani 1 1 d .
N5 N 0.2072(3) 0.2402(3) -0.27233(18) 0.0276(6) Uani 1 1 d .
N6 N 0.4582(3) 0.2770(3) -0.3620(2) 0.0355(7) Uani 1 1 d .
N7 N 0.5472(3) 0.1580(3) -0.2108(2) 0.0335(7) Uani 1 1 d .
C1 C -0.2345(4) 0.8206(4) -0.3417(3) 0.0427(10) Uani 1 1 d .
H1A H -0.2356 0.8700 -0.3994 0.051 Uiso 1 1 calc R
H1B H -0.2066 0.8580 -0.3105 0.051 Uiso 1 1 calc R
C2 C -0.3738(4) 0.8259(4) -0.3070(3) 0.0377(9) Uani 1 1 d .
H2A H -0.4338 0.9126 -0.3105 0.045 Uiso 1 1 calc R
H2B H -0.4044 0.7935 -0.3401 0.045 Uiso 1 1 calc R
C3 C -0.5006(4) 0.7249(4) -0.1949(3) 0.0353(8) Uani 1 1 d .
H3A H -0.5745 0.7995 -0.2184 0.042 Uiso 1 1 calc R
H3B H -0.5198 0.7054 -0.1346 0.042 Uiso 1 1 calc R
C4 C -0.4887(4) 0.6164(4) -0.2250(3) 0.0346(8) Uani 1 1 d .
H4A H -0.5709 0.6017 -0.2075 0.041 Uiso 1 1 calc R
H4B H -0.4757 0.6381 -0.2856 0.041 Uiso 1 1 calc R
C5 C -0.3417(4) 0.4074(4) -0.2408(3) 0.0344(8) Uani 1 1 d .
H5A H -0.4235 0.4070 -0.2511 0.041 Uiso 1 1 calc R
H5B H -0.2920 0.3241 -0.2081 0.041 Uiso 1 1 calc R
C6 C -0.2614(4) 0.4356(4) -0.3226(3) 0.0334(8) Uani 1 1 d .
H6A H -0.2416 0.3721 -0.3513 0.040 Uiso 1 1 calc R
H6B H -0.3135 0.5162 -0.3571 0.040 Uiso 1 1 calc R
C7 C -0.0811(4) 0.5068(4) -0.3918(2) 0.0360(9) Uani 1 1 d .
H7A H -0.0938 0.4832 -0.4375 0.043 Uiso 1 1 calc R
H7B H 0.0139 0.4816 -0.3915 0.043 Uiso 1 1 calc R
C8 C -0.1477(4) 0.6472(4) -0.4063(2) 0.0397(9) Uani 1 1 d .
H8A H -0.1076 0.6870 -0.4582 0.048 Uiso 1 1 calc R
H8B H -0.2412 0.6734 -0.4118 0.048 Uiso 1 1 calc R
C9 C -0.0004(5) 0.6873(5) -0.3431(3) 0.0482(11) Uani 1 1 d .
H9A H 0.0120 0.7535 -0.3906 0.058 Uiso 1 1 calc R
H9B H 0.0655 0.6075 -0.3515 0.058 Uiso 1 1 calc R
C10 C 0.0192(4) 0.7062(4) -0.2632(3) 0.0465(11) Uani 1 1 d .
C11 C -0.3779(4) 0.8219(4) -0.1629(3) 0.0389(9) Uani 1 1 d .
H11A H -0.4650 0.8886 -0.1591 0.047 Uiso 1 1 calc R
H11B H -0.3129 0.8604 -0.1863 0.047 Uiso 1 1 calc R
C12 C -0.3464(4) 0.7385(4) -0.0764(3) 0.0383(9) Uani 1 1 d .
C13 C -0.4127(4) 0.4415(4) -0.1034(3) 0.0394(9) Uani 1 1 d .
H13A H -0.4726 0.4016 -0.1016 0.047 Uiso 1 1 calc R
H13B H -0.4595 0.5065 -0.0738 0.047 Uiso 1 1 calc R
C14 C -0.2923(4) 0.3455(4) -0.0606(3) 0.0432(10) Uani 1 1 d .
C15 C -0.0333(3) 0.3103(3) -0.2882(2) 0.0304(8) Uani 1 1 d .
H15A H -0.0031 0.2740 -0.3356 0.036 Uiso 1 1 calc R
H15B H -0.0716 0.2578 -0.2432 0.036 Uiso 1 1 calc R
C16 C 0.0834(3) 0.3162(3) -0.2602(2) 0.0271(7) Uani 1 1 d .
C17 C 0.2418(3) 0.1526(3) -0.3202(2) 0.0296(8) Uani 1 1 d .
C18 C 0.2065(4) 0.0486(4) -0.2919(3) 0.0388(9) Uani 1 1 d .
H18A H 0.1578 0.0349 -0.2400 0.047 Uiso 1 1 calc R
C19 C 0.2433(4) -0.0354(4) -0.3406(3) 0.0445(10) Uani 1 1 d .
H19A H 0.2178 -0.1038 -0.3217 0.053 Uiso 1 1 calc R
C20 C 0.3176(4) -0.0169(4) -0.4168(3) 0.0485(11) Uani 1 1 d .
H20A H 0.3411 -0.0724 -0.4495 0.058 Uiso 1 1 calc R
C21 C 0.3573(4) 0.0834(4) -0.4448(3) 0.0405(10) Uani 1 1 d .
H21A H 0.4091 0.0941 -0.4957 0.049 Uiso 1 1 calc R
C22 C 0.3205(3) 0.1688(4) -0.3974(2) 0.0316(8) Uani 1 1 d .
C23 C 0.5955(4) 0.2053(4) -0.3602(3) 0.0346(8) Uani 1 1 d .
C24 C 0.6914(4) 0.1939(5) -0.4283(3) 0.0486(11) Uani 1 1 d .
H24A H 0.6655 0.2323 -0.4820 0.058 Uiso 1 1 calc R
C25 C 0.8271(5) 0.1256(5) -0.4177(4) 0.0620(15) Uani 1 1 d .
H25A H 0.8885 0.1165 -0.4647 0.074 Uiso 1 1 calc R
C26 C 0.8716(4) 0.0724(5) -0.3411(4) 0.0588(14) Uani 1 1 d .
H26A H 0.9623 0.0295 -0.3360 0.071 Uiso 1 1 calc R
C27 C 0.7794(4) 0.0826(4) -0.2696(3) 0.0443(11) Uani 1 1 d .
C28 C 0.8177(5) 0.0332(4) -0.1884(4) 0.0587(14) Uani 1 1 d .
H28A H 0.9075 -0.0082 -0.1802 0.070 Uiso 1 1 calc R
C29 C 0.7237(5) 0.0458(5) -0.1218(4) 0.0594(14) Uani 1 1 d .
H29A H 0.7483 0.0130 -0.0678 0.071 Uiso 1 1 calc R
C30 C 0.5876(5) 0.1097(4) -0.1358(3) 0.0460(10) Uani 1 1 d .
H30A H 0.5239 0.1179 -0.0898 0.055 Uiso 1 1 calc R
C31 C 0.6404(4) 0.1479(3) -0.2790(3) 0.0320(8) Uani 1 1 d .

loop_
_atom_site_aniso_label
_atom_site_aniso_U_11
_atom_site_aniso_U_22
_atom_site_aniso_U_33
_atom_site_aniso_U_23
_atom_site_aniso_U_13
_atom_site_aniso_U_12
Gd1 0.02243(9) 0.02694(10) 0.02379(10) -0.00923(7) -0.00279(6) -0.00907(6)
Zn2 0.0257(2) 0.0423(3) 0.0326(2) -0.0153(2) -0.00427(17) -0.01274(18)
S1 0.0332(5) 0.0391(5) 0.0263(5) -0.0070(4) -0.0032(4) -0.0110(4)
O1 0.0459(16) 0.0437(17) 0.0469(18) -0.0109(14) -0.0118(14) -0.0243(14)
O2 0.075(3) 0.093(3) 0.102(3) -0.001(2) -0.022(2) -0.067(2)
O3 0.0371(14) 0.0401(16) 0.0293(15) -0.0145(12) -0.0051(11) -0.0031(12)
O4 0.066(2) 0.067(2) 0.049(2) -0.0387(18) -0.0171(16) -0.0001(17)
O5 0.0300(13) 0.0345(15) 0.0464(17) 0.0007(13) -0.0053(12) -0.0125(11)
O6 0.056(2) 0.077(3) 0.063(2) 0.025(2) -0.0022(18) -0.031(2)
O7 0.0215(11) 0.0435(15) 0.0380(15) -0.0254(12) -0.0020(10) -0.0076(10)
O8 0.0367(15) 0.0594(19) 0.0425(17) -0.0202(15) -0.0103(12) -0.0148(14)
O9 0.0419(16) 0.0366(16) 0.0434(17) -0.0035(13) -0.0104(13) -0.0073(13)
O10 0.0505(17) 0.066(2) 0.0260(15) -0.0086(14) 0.0010(13) -0.0231(16)
O11 0.063(2) 0.125(3) 0.0315(18) -0.0159(19) -0.0006(15) -0.057(2)
O12 0.0482(17) 0.0474(18) 0.0540(19) -0.0208(15) 0.0017(14) -0.0240(14)
O13 0.172(6) 0.232(8) 0.215(7) 0.063(6) -0.079(6) -0.077(6)
O14 0.354(12) 0.095(4) 0.117(5) -0.016(4) -0.147(7) -0.016(6)
O15 0.089(4) 0.122(5) 0.196(7) 0.021(5) -0.016(4) -0.014(4)
O16 0.247(9) 0.171(7) 0.105(5) 0.040(5) -0.042(5) -0.144(7)
O17 0.070(2) 0.061(2) 0.043(2) -0.0164(17) -0.0100(17) -0.0100(18)
N1 0.0369(17) 0.0349(18) 0.0306(17) -0.0055(14) -0.0056(13) -0.0147(14)
N2 0.0337(16) 0.0284(16) 0.0300(17) -0.0077(13) -0.0105(13) -0.0088(13)
N3 0.0224(13) 0.0311(16) 0.0374(18) -0.0122(14) -0.0029(12) -0.0075(12)
N4 0.0224(13) 0.0327(16) 0.0263(16) -0.0107(13) -0.0054(11) -0.0075(12)
N5 0.0229(13) 0.0347(17) 0.0254(15) -0.0128(13) -0.0029(11) -0.0075(12)
N6 0.0278(15) 0.048(2) 0.0329(18) -0.0163(15) -0.0014(13) -0.0127(14)
N7 0.0354(16) 0.0296(17) 0.0389(19) -0.0090(14) -0.0108(14) -0.0120(13)
C1 0.053(2) 0.033(2) 0.040(2) 0.0013(18) -0.0109(19) -0.0186(19)
C2 0.043(2) 0.030(2) 0.037(2) -0.0053(17) -0.0145(17) -0.0088(16)
C3 0.0274(17) 0.036(2) 0.038(2) -0.0132(17) -0.0072(15) -0.0041(15)
C4 0.0247(17) 0.035(2) 0.045(2) -0.0122(18) -0.0085(15) -0.0081(15)
C5 0.0234(16) 0.034(2) 0.054(3) -0.0190(18) -0.0063(16) -0.0120(15)
C6 0.0280(17) 0.039(2) 0.042(2) -0.0185(18) -0.0117(15) -0.0108(15)
C7 0.0348(19) 0.048(2) 0.0245(19) -0.0132(17) -0.0016(15) -0.0134(17)
C8 0.047(2) 0.045(2) 0.0223(19) -0.0035(17) -0.0055(16) -0.0157(19)
C9 0.044(2) 0.055(3) 0.047(3) -0.002(2) 0.001(2) -0.031(2)
C10 0.043(2) 0.038(2) 0.061(3) -0.004(2) -0.013(2) -0.0197(19)
C11 0.044(2) 0.033(2) 0.042(2) -0.0178(18) -0.0139(18) -0.0066(17)
C12 0.0311(19) 0.046(2) 0.039(2) -0.0210(19) -0.0058(16) -0.0069(17)
C13 0.0278(18) 0.041(2) 0.045(2) -0.0063(19) 0.0039(16) -0.0166(16)
C14 0.038(2) 0.041(2) 0.043(3) -0.002(2) -0.0032(18) -0.0160(18)
C15 0.0237(16) 0.0332(19) 0.038(2) -0.0169(16) -0.0059(14) -0.0078(14)
C16 0.0231(15) 0.036(2) 0.0236(18) -0.0119(15) -0.0020(13) -0.0099(14)
C17 0.0206(15) 0.0308(19) 0.036(2) -0.0123(16) -0.0086(14) -0.0028(13)
C18 0.0275(18) 0.037(2) 0.050(3) -0.0131(19) -0.0064(17) -0.0085(16)
C19 0.035(2) 0.034(2) 0.067(3) -0.015(2) -0.016(2) -0.0091(17)
C20 0.042(2) 0.043(2) 0.065(3) -0.031(2) -0.014(2) -0.0036(19)
C21 0.036(2) 0.046(2) 0.037(2) -0.0207(19) -0.0049(17) -0.0059(18)
C22 0.0257(16) 0.034(2) 0.031(2) -0.0129(16) -0.0079(14) -0.0027(14)
C23 0.0293(18) 0.035(2) 0.042(2) -0.0137(18) -0.0014(16) -0.0133(15)
C24 0.037(2) 0.056(3) 0.054(3) -0.021(2) 0.006(2) -0.020(2)
C25 0.036(2) 0.070(3) 0.083(4) -0.036(3) 0.020(2) -0.024(2)
C26 0.027(2) 0.052(3) 0.098(5) -0.030(3) 0.000(2) -0.012(2)
C27 0.032(2) 0.029(2) 0.074(3) -0.017(2) -0.012(2) -0.0088(16)
C28 0.042(3) 0.040(3) 0.091(4) -0.009(3) -0.034(3) -0.005(2)
C29 0.061(3) 0.048(3) 0.066(4) -0.001(3) -0.041(3) -0.011(2)
C30 0.052(3) 0.039(2) 0.046(3) -0.008(2) -0.017(2) -0.0124(19)
C31 0.0267(17) 0.0280(18) 0.047(2) -0.0143(17) -0.0071(15) -0.0110(14)

loop_
_atom_type_symbol
_atom_type_description
_atom_type_scat_dispersion_real
_atom_type_scat_dispersion_imag
_atom_type_scat_source
C C 0.0033 0.0016 'International Tables Vol C Tables 4.2.6.8 and 6.1.1.4'
H H 0.0000 0.0000 'International Tables Vol C Tables 4.2.6.8 and 6.1.1.4'
N N 0.0061 0.0033 'International Tables Vol C Tables 4.2.6.8 and 6.1.1.4'
O O 0.0106 0.0060 'International Tables Vol C Tables 4.2.6.8 and 6.1.1.4'
S S 0.1246 0.1234 'International Tables Vol C Tables 4.2.6.8 and 6.1.1.4'
Zn Zn 0.2839 1.4301 'International Tables Vol C Tables 4.2.6.8 and 6.1.1.4'
Gd Gd -0.1653 3.9035 'International Tables Vol C Tables 4.2.6.8 and 6.1.1.4'

loop_
_geom_angle_atom_site_label_1
_geom_angle_atom_site_label_2
_geom_angle_atom_site_label_3
_geom_angle
O7 Gd1 O5 83.55(9)
O7 Gd1 O1 84.34(10)
O5 Gd1 O1 140.89(10)
O7 Gd1 O3 141.14(9)
O5 Gd1 O3 83.10(10)
O1 Gd1 O3 83.45(10)
O7 Gd1 O8 68.50(9)
O5 Gd1 O8 70.63(10)
O1 Gd1 O8 70.33(10)
O3 Gd1 O8 72.65(9)
O7 Gd1 N3 120.80(9)
O5 Gd1 N3 63.73(9)
O1 Gd1 N3 150.28(10)
O3 Gd1 N3 84.71(10)
O8 Gd1 N3 130.95(10)
O7 Gd1 N2 150.55(10)
O5 Gd1 N2 121.64(9)
O1 Gd1 N2 83.69(10)
O3 Gd1 N2 63.46(9)
O8 Gd1 N2 131.01(9)
N3 Gd1 N2 66.64(9)
O7 Gd1 N1 84.33(10)
O5 Gd1 N1 151.18(10)
O1 Gd1 N1 63.11(10)
O3 Gd1 N1 121.56(10)
O8 Gd1 N1 127.80(10)
N3 Gd1 N1 101.20(10)
N2 Gd1 N1 66.26(10)
O7 Gd1 N4 62.59(8)
O5 Gd1 N4 85.62(10)
O1 Gd1 N4 120.58(10)
O3 Gd1 N4 151.43(9)
O8 Gd1 N4 127.43(9)
N3 Gd1 N4 66.77(9)
N2 Gd1 N4 101.48(9)
N1 Gd1 N4 65.60(9)
O12 Zn2 N5 121.92(13)
O12 Zn2 N7 103.56(12)
N5 Zn2 N7 134.32(12)
O12 Zn2 O11 92.54(15)
N5 Zn2 O11 89.87(13)
N7 Zn2 O11 92.26(14)
O12 Zn2 N6 96.90(13)
N5 Zn2 N6 91.55(12)
N7 Zn2 N6 78.18(13)
O11 Zn2 N6 167.89(15)
O9 S1 O10 115.53(19)
O9 S1 N6 107.23(18)
O10 S1 N6 114.77(18)
O9 S1 C22 107.54(18)
O10 S1 C22 105.82(19)
N6 S1 C22 105.24(18)
C10 O1 Gd1 123.1(3)
C12 O3 Gd1 121.8(3)
C14 O5 Gd1 120.8(3)
C16 O7 Gd1 126.9(2)
C8 N1 C9 111.0(3)
C8 N1 C1 109.7(3)
C9 N1 C1 108.6(3)
C8 N1 Gd1 114.4(2)
C9 N1 Gd1 102.5(2)
C1 N1 Gd1 110.4(2)
C11 N2 C2 110.6(3)
C11 N2 C3 107.6(3)
C2 N2 C3 109.5(3)
C11 N2 Gd1 103.6(2)
C2 N2 Gd1 114.5(2)
C3 N2 Gd1 110.8(2)
C13 N3 C4 110.3(3)
C13 N3 C5 108.1(3)
C4 N3 C5 109.9(3)
C13 N3 Gd1 103.5(2)
C4 N3 Gd1 114.0(2)
C5 N3 Gd1 110.8(2)
C15 N4 C7 107.7(3)
C15 N4 C6 110.6(3)
C7 N4 C6 109.8(3)
C15 N4 Gd1 104.3(2)
C7 N4 Gd1 111.9(2)
C6 N4 Gd1 112.4(2)
C16 N5 C17 120.7(3)
C16 N5 Zn2 118.2(2)
C17 N5 Zn2 120.4(2)
C23 N6 S1 123.7(3)
C23 N6 Zn2 112.7(3)
S1 N6 Zn2 115.30(17)
C30 N7 C31 118.9(4)
C30 N7 Zn2 125.7(3)
C31 N7 Zn2 115.0(2)
N1 C1 C2 112.6(3)
N2 C2 C1 111.0(3)
N2 C3 C4 112.0(3)
N3 C4 C3 111.5(3)
N3 C5 C6 113.0(3)
N4 C6 C5 112.1(3)
N4 C7 C8 112.4(3)
N1 C8 C7 112.0(3)
N1 C9 C10 110.4(4)
O2 C10 O1 125.4(5)
O2 C10 C9 118.6(5)
O1 C10 C9 115.9(4)
N2 C11 C12 111.9(3)
O4 C12 O3 125.2(4)
O4 C12 C11 117.9(4)
O3 C12 C11 116.9(3)
N3 C13 C14 111.6(3)
O6 C14 O5 124.8(4)
O6 C14 C13 118.2(4)
O5 C14 C13 117.1(4)
N4 C15 C16 108.8(3)
O7 C16 N5 120.5(3)
O7 C16 C15 115.8(3)
N5 C16 C15 123.7(3)
C18 C17 C22 118.8(3)
C18 C17 N5 122.5(4)
C22 C17 N5 118.6(3)
C17 C18 C19 120.6(4)
C20 C19 C18 120.0(4)
C19 C20 C21 120.4(4)
C20 C21 C22 120.5(4)
C21 C22 C17 119.7(4)
C21 C22 S1 120.1(3)
C17 C22 S1 120.2(3)
C24 C23 N6 126.8(4)
C24 C23 C31 117.4(4)
N6 C23 C31 115.5(3)
C23 C24 C25 121.1(5)
C26 C25 C24 122.2(5)
C25 C26 C27 119.4(4)
C28 C27 C26 122.9(4)
C28 C27 C31 117.9(4)
C26 C27 C31 119.2(4)
C29 C28 C27 120.0(4)
C28 C29 C30 119.1(5)
N7 C30 C29 123.1(5)
N7 C31 C23 118.4(3)
N7 C31 C27 121.0(4)
C23 C31 C27 120.6(4)

loop_
_geom_bond_atom_site_label_1
_geom_bond_atom_site_label_2
_geom_bond_distance
Gd1 O7 2.359(2)
Gd1 O5 2.367(3)
Gd1 O1 2.370(3)
Gd1 O3 2.382(3)
Gd1 O8 2.500(3)
Gd1 N3 2.664(3)
Gd1 N2 2.689(3)
Gd1 N1 2.697(3)
Gd1 N4 2.714(3)
Zn2 O12 2.000(3)
Zn2 N5 2.021(3)
Zn2 N7 2.093(3)
Zn2 O11 2.129(3)
Zn2 N6 2.171(3)
S1 O9 1.446(3)
S1 O10 1.452(3)
S1 N6 1.580(3)
S1 C22 1.776(4)
O1 C10 1.272(6)
O2 C10 1.228(5)
O3 C12 1.279(5)
O4 C12 1.235(5)
O5 C14 1.283(5)
O6 C14 1.240(5)
O7 C16 1.269(4)
N1 C8 1.475(5)
N1 C9 1.481(5)
N1 C1 1.495(5)
N2 C11 1.474(5)
N2 C2 1.481(5)
N2 C3 1.488(5)
N3 C13 1.483(5)
N3 C4 1.486(5)
N3 C5 1.488(5)
N4 C15 1.475(4)
N4 C7 1.486(5)
N4 C6 1.488(4)
N5 C16 1.309(4)
N5 C17 1.423(4)
N6 C23 1.405(5)
N7 C30 1.314(5)
N7 C31 1.372(5)
C1 C2 1.512(6)
C3 C4 1.513(5)
C5 C6 1.497(6)
C7 C8 1.504(6)
C9 C10 1.529(7)
C11 C12 1.510(6)
C13 C14 1.502(6)
C15 C16 1.520(5)
C17 C18 1.390(6)
C17 C22 1.410(5)
C18 C19 1.394(6)
C19 C20 1.377(7)
C20 C21 1.379(7)
C21 C22 1.391(5)
C23 C24 1.386(6)
C23 C31 1.428(6)
C24 C25 1.403(7)
C25 C26 1.355(8)
C26 C27 1.405(7)
C27 C28 1.401(7)
C27 C31 1.429(5)
C28 C29 1.357(8)
C29 C30 1.415(7)
